data_7058166
loop_
_publ_author_name
'Nar, Ilg\?in'
'Atsay, Arma\(gan'
'Buyruk, Ali'
'Pekbelgin Karao\(glu, Hande'
'Burat, Ayfer Kalkan'
'Hamuryudan, Esin'

_publ_section_title
;
 BODIPY--ortho-carborane--tetraphenylethylene triad: synthesis,
 characterization, and properties
;
_journal_issue 11
_journal_name_full 'New Journal of Chemistry'
_journal_page_first 4471
_journal_paper_doi 10.1039/C9NJ00177H
_journal_volume 43
_journal_year 2019
_chemical_formula_sum 'C49 H55 B11 F2 N2 O2'
_chemical_formula_weight 860.86
_space_group_crystal_system triclinic
_space_group_IT_number 2
_space_group_name_Hall '-P 1'
_space_group_name_H-M_alt 'P -1'
_symmetry_space_group_name_Hall '-P 1'
_symmetry_space_group_name_H-M 'P -1'
_atom_sites_solution_hydrogens mixed
_audit_creation_method SHELXL-2014/7
_audit_update_record
;
2018-01-16 deposited with the CCDC.    2019-02-14 downloaded from the CCDC.
;
_cell_angle_alpha 63.934(2)
_cell_angle_beta 80.524(2)
_cell_angle_gamma 89.720(2)
_cell_formula_units_Z 2
_cell_length_a 13.4097(11)
_cell_length_b 13.5319(11)
_cell_length_c 14.5334(12)
_cell_measurement_reflns_used 9829
_cell_measurement_temperature 121(2)
_cell_measurement_theta_max 26.92
_cell_measurement_theta_min 2.41
_cell_volume 2329.9(3)
_computing_cell_refinement 'Bruker SAINT'
_computing_data_collection 'Bruker APEX2'
_computing_data_reduction 'Bruker SAINT'
_computing_molecular_graphics 'Bruker SHELXTL'
_computing_publication_material 'Bruker SHELXTL'
_computing_structure_refinement 'SHELXL-2014 (Sheldrick 2014)'
_computing_structure_solution 'SHELXS-97 (Sheldrick 2008)'
_diffrn_ambient_temperature 121(2)
_diffrn_measured_fraction_theta_full 1.000
_diffrn_measured_fraction_theta_max 0.992
_diffrn_measurement_device_type Bruker_D8_Venture
_diffrn_radiation_type MoK\a
_diffrn_radiation_wavelength 0.71073
_diffrn_reflns_av_R_equivalents 0.1006
_diffrn_reflns_av_unetI/netI 0.0698
_diffrn_reflns_Laue_measured_fraction_full 1.000
_diffrn_reflns_Laue_measured_fraction_max 0.992
_diffrn_reflns_limit_h_max 17
_diffrn_reflns_limit_h_min -17
_diffrn_reflns_limit_k_max 17
_diffrn_reflns_limit_k_min -17
_diffrn_reflns_limit_l_max 18
_diffrn_reflns_limit_l_min -18
_diffrn_reflns_number 105125
_diffrn_reflns_point_group_measured_fraction_full 1.000
_diffrn_reflns_point_group_measured_fraction_max 0.992
_diffrn_reflns_theta_full 25.242
_diffrn_reflns_theta_max 27.398
_diffrn_reflns_theta_min 2.004
_diffrn_source Sealed_Tube
_exptl_absorpt_coefficient_mu 0.075
_exptl_absorpt_correction_T_max 0.7455
_exptl_absorpt_correction_T_min 0.7244
_exptl_absorpt_correction_type multi-scan
_exptl_absorpt_process_details SADABS
_exptl_crystal_colour orange
_exptl_crystal_density_diffrn 1.227
_exptl_crystal_description block
_exptl_crystal_F_000 904
_exptl_crystal_size_max 0.220
_exptl_crystal_size_mid 0.130
_exptl_crystal_size_min 0.120
_refine_diff_density_max 0.282
_refine_diff_density_min -0.386
_refine_diff_density_rms 0.056
_refine_ls_extinction_method none
_refine_ls_goodness_of_fit_ref 1.061
_refine_ls_hydrogen_treatment mixed
_refine_ls_matrix_type full
_refine_ls_number_parameters 606
_refine_ls_number_reflns 10517
_refine_ls_number_restraints 0
_refine_ls_restrained_S_all 1.061
_refine_ls_R_factor_all 0.1114
_refine_ls_R_factor_gt 0.0610
_refine_ls_shift/su_max 0.000
_refine_ls_shift/su_mean 0.000
_refine_ls_structure_factor_coef Fsqd
_refine_ls_weighting_details 'w=1/[\s^2^(Fo^2^)+(0.0496P)^2^+1.5299P] where P=(Fo^2^+2Fc^2^)/3'
_refine_ls_weighting_scheme calc
_refine_ls_wR_factor_gt 0.1195
_refine_ls_wR_factor_ref 0.1366
_reflns_Friedel_coverage 0.000
_reflns_number_gt 6934
_reflns_number_total 10517
_reflns_threshold_expression 'I > 2\s(I)'
_cod_data_source_file c9nj00177h2.cif
_cod_data_source_block 701Cb_a
_cod_depositor_comments
;
The following automatic conversions were performed:

'_exptl_absorpt_correction_type' value 'Multi_Scan' changed to
'multi-scan' according to
/home/data/users/saulius/crontab/automatic-downloads/rss-feeds/RSC/lib/dictionaries/cif_core.dic
dictionary named 'cif_core.dic' version 2.4.2 from 2011-04-26.

Automatic conversion script
Id: cif_fix_values 4973 2017-02-22 13:04:09Z antanas 

 Adding full bibliography for 7058165--7058166.cif.
;
_cod_database_code 7058166
_shelx_shelxl_version_number 2014/7
_shelx_space_group_comment
;
The symmetry employed for this shelxl refinement is uniquely defined
by the following loop, which should always be used as a source of
symmetry information in preference to the above space-group names.
They are only intended as comments.
;
_shelx_estimated_absorpt_t_min 0.984
_shelx_estimated_absorpt_t_max 0.991

loop_
_space_group_symop_operation_xyz
'x, y, z'
'-x, -y, -z'

loop_
_atom_site_label
_atom_site_type_symbol
_atom_site_fract_x
_atom_site_fract_y
_atom_site_fract_z
_atom_site_U_iso_or_equiv
_atom_site_adp_type
_atom_site_occupancy
_atom_site_site_symmetry_order
_atom_site_calc_flag
_atom_site_refinement_flags_posn
_atom_site_refinement_flags_adp
F1 F 0.71389(9) 0.18876(10) 0.31394(9) 0.0218(3) Uani 1 1 d . .
O1 O 0.79351(13) 0.21228(17) 0.11687(15) 0.0406(5) Uani 1 1 d . .
C1 C 0.75981(17) -0.05490(19) 0.47999(19) 0.0270(5) Uani 1 1 d . .
H1A H 0.7141 -0.0996 0.4645 0.040 Uiso 1 1 calc R U
H1B H 0.8057 -0.1025 0.5236 0.040 Uiso 1 1 calc R U
H1C H 0.7996 0.0008 0.4148 0.040 Uiso 1 1 calc R U
N1 N 0.53698(12) 0.20811(14) 0.36556(13) 0.0165(4) Uani 1 1 d . .
B1 B 0.62252(18) 0.1292(2) 0.37810(19) 0.0180(5) Uani 1 1 d . .
F2 F 0.60005(9) 0.04881(10) 0.34843(10) 0.0260(3) Uani 1 1 d . .
O2 O 0.72596(16) 0.05686(15) 0.06225(17) 0.0521(6) Uani 1 1 d . .
H57 H 0.7444 0.1033 0.0810 0.078 Uiso 1 1 calc R U
C2 C 0.69912(16) 0.00081(17) 0.53636(17) 0.0207(5) Uani 1 1 d . .
N2 N 0.63508(13) 0.07850(14) 0.49253(13) 0.0170(4) Uani 1 1 d . .
B2 B 0.36020(18) 0.4520(2) 0.84410(19) 0.0159(5) Uani 1 1 d . .
H2 H 0.4208 0.5121 0.7822 0.019 Uiso 1 1 calc R U
B3 B 0.24717(18) 0.4957(2) 0.89252(19) 0.0180(5) Uani 1 1 d . .
H55 H 0.2334 0.5853 0.8636 0.022 Uiso 1 1 calc R U
C3 C 0.69759(16) -0.01470(19) 0.63840(17) 0.0234(5) Uani 1 1 d . .
H3 H 0.7358 -0.0649 0.6860 0.028 Uiso 1 1 calc R U
C4 C 0.63136(16) 0.05511(18) 0.65874(17) 0.0201(5) Uani 1 1 d . .
B4 B 0.20477(19) 0.3985(2) 1.02418(19) 0.0208(5) Uani 1 1 d . .
H4 H 0.1630 0.4232 1.0833 0.025 Uiso 1 1 calc R U
B5 B 0.33763(19) 0.4351(2) 0.97405(19) 0.0195(5) Uani 1 1 d . .
H5 H 0.3837 0.4840 0.9996 0.023 Uiso 1 1 calc R U
C5 C 0.61015(18) 0.0620(2) 0.76023(17) 0.0264(5) Uani 1 1 d . .
H5A H 0.6157 0.1394 0.7470 0.040 Uiso 1 1 calc R U
H5B H 0.6594 0.0216 0.8034 0.040 Uiso 1 1 calc R U
H5C H 0.5415 0.0294 0.7967 0.040 Uiso 1 1 calc R U
C6 C 0.59078(15) 0.11403(17) 0.56590(16) 0.0163(4) Uani 1 1 d . .
B6 B 0.38912(19) 0.3280(2) 0.94613(18) 0.0186(5) Uani 1 1 d . .
H6 H 0.4692 0.3062 0.9529 0.022 Uiso 1 1 calc R U
C7 C 0.51818(15) 0.19138(17) 0.54096(16) 0.0155(4) Uani 1 1 d . .
B7 B 0.19904(18) 0.28727(19) 0.89620(18) 0.0158(5) Uani 1 1 d . .
H7 H 0.1542 0.2392 0.8688 0.019 Uiso 1 1 calc R U
C8 C 0.48865(15) 0.23542(17) 0.44348(16) 0.0152(4) Uani 1 1 d . .
B8 B 0.28909(18) 0.2261(2) 0.97782(18) 0.0169(5) Uani 1 1 d . .
H8 H 0.3033 0.1368 1.0053 0.020 Uiso 1 1 calc R U
C9 C 0.40990(15) 0.30442(17) 0.40379(16) 0.0181(5) Uani 1 1 d . .
B9 B 0.29233(19) 0.2945(2) 1.05739(19) 0.0202(5) Uani 1 1 d . .
H9 H 0.3082 0.2504 1.1385 0.024 Uiso 1 1 calc R U
C10 C 0.33277(17) 0.35204(19) 0.45705(18) 0.0235(5) Uani 1 1 d . .
H10A H 0.2790 0.3799 0.4159 0.035 Uiso 1 1 calc R U
H10B H 0.3655 0.4127 0.4636 0.035 Uiso 1 1 calc R U
H10C H 0.3034 0.2946 0.5265 0.035 Uiso 1 1 calc R U
B10 B 0.17516(18) 0.2695(2) 1.02560(19) 0.0184(5) Uani 1 1 d . .
H10 H 0.1137 0.2088 1.0855 0.022 Uiso 1 1 calc R U
B11 B 0.14709(19) 0.3944(2) 0.92399(18) 0.0180(5) Uani 1 1 d . .
H56 H 0.0675 0.4169 0.9157 0.022 Uiso 1 1 calc R U
C11 C 0.41403(16) 0.31709(18) 0.30351(17) 0.0216(5) Uani 1 1 d . .
H11 H 0.3705 0.3588 0.2574 0.026 Uiso 1 1 calc R U
C13 C 0.52689(18) 0.2493(2) 0.18224(18) 0.0283(6) Uani 1 1 d . .
H13A H 0.4926 0.3014 0.1278 0.043 Uiso 1 1 calc R U
H13B H 0.5101 0.1740 0.1934 0.043 Uiso 1 1 calc R U
H13C H 0.6004 0.2665 0.1606 0.043 Uiso 1 1 calc R U
C12 C 0.49283(16) 0.25844(18) 0.28099(16) 0.0193(5) Uani 1 1 d . .
H12 H 0.761(3) 0.197(4) 0.192(3) 0.120(16) Uiso 1 1 d . .
C15 C 0.39783(16) 0.15634(17) 0.70521(16) 0.0180(5) Uani 1 1 d . .
H15 H 0.3801 0.0849 0.7129 0.022 Uiso 1 1 calc R U
C14 C 0.46904(15) 0.22705(17) 0.62005(16) 0.0148(4) Uani 1 1 d . .
C16 C 0.35272(16) 0.18950(17) 0.77856(16) 0.0169(4) Uani 1 1 d . .
H16 H 0.3040 0.1406 0.8361 0.020 Uiso 1 1 calc R U
C17 C 0.37784(15) 0.29360(16) 0.76917(15) 0.0136(4) Uani 1 1 d . .
C18 C 0.44869(15) 0.36533(17) 0.68341(15) 0.0153(4) Uani 1 1 d . .
H18 H 0.4662 0.4369 0.6756 0.018 Uiso 1 1 calc R U
C19 C 0.49341(15) 0.33187(17) 0.60962(16) 0.0153(4) Uani 1 1 d . .
H19 H 0.5412 0.3811 0.5513 0.018 Uiso 1 1 calc R U
C20 C 0.32833(15) 0.32457(17) 0.85225(15) 0.0144(4) Uani 1 1 d . .
C21 C 0.24404(15) 0.42394(16) 0.82045(15) 0.0138(4) Uani 1 1 d . .
C22 C 0.22629(15) 0.48183(17) 0.71001(15) 0.0142(4) Uani 1 1 d . .
C23 C 0.25053(16) 0.59546(17) 0.65408(16) 0.0179(5) Uani 1 1 d . .
H23 H 0.2866 0.6326 0.6822 0.021 Uiso 1 1 calc R U
C24 C 0.22259(16) 0.65436(18) 0.55830(16) 0.0189(5) Uani 1 1 d . .
H24 H 0.2388 0.7318 0.5219 0.023 Uiso 1 1 calc R U
C25 C 0.17101(15) 0.60190(17) 0.51428(15) 0.0154(4) Uani 1 1 d . .
C26 C 0.15410(15) 0.48723(17) 0.56663(16) 0.0174(5) Uani 1 1 d . .
H26 H 0.1243 0.4491 0.5352 0.021 Uiso 1 1 calc R U
C27 C 0.18009(15) 0.42810(17) 0.66360(16) 0.0156(4) Uani 1 1 d . .
H27 H 0.1663 0.3503 0.6988 0.019 Uiso 1 1 calc R U
C28 C 0.13238(15) 0.66851(17) 0.41571(16) 0.0162(4) Uani 1 1 d . .
C29 C 0.17125(16) 0.64442(17) 0.32589(16) 0.0166(4) Uani 1 1 d . .
C30 C 0.27398(16) 0.63145(18) 0.30282(17) 0.0210(5) Uani 1 1 d . .
H30 H 0.3184 0.6368 0.3453 0.025 Uiso 1 1 calc R U
C31 C 0.31256(18) 0.61094(19) 0.21899(18) 0.0269(5) Uani 1 1 d . .
H31 H 0.3831 0.6035 0.2039 0.032 Uiso 1 1 calc R U
C32 C 0.24894(18) 0.60129(19) 0.15732(18) 0.0277(5) Uani 1 1 d . .
H32 H 0.2753 0.5881 0.0993 0.033 Uiso 1 1 calc R U
C33 C 0.14664(18) 0.6111(2) 0.18098(18) 0.0280(5) Uani 1 1 d . .
H33 H 0.1023 0.6031 0.1396 0.034 Uiso 1 1 calc R U
C34 C 0.10780(17) 0.63238(18) 0.26400(17) 0.0217(5) Uani 1 1 d . .
H34 H 0.0371 0.6389 0.2791 0.026 Uiso 1 1 calc R U
C35 C 0.06738(15) 0.74659(17) 0.41223(16) 0.0168(5) Uani 1 1 d . .
C36 C 0.03476(16) 0.82769(17) 0.31542(16) 0.0173(5) Uani 1 1 d . .
C37 C 0.10365(17) 0.88382(18) 0.22273(16) 0.0213(5) Uani 1 1 d . .
H37 H 0.1733 0.8702 0.2207 0.026 Uiso 1 1 calc R U
C38 C 0.07204(18) 0.95893(19) 0.13382(18) 0.0265(5) Uani 1 1 d . .
H38 H 0.1199 0.9962 0.0712 0.032 Uiso 1 1 calc R U
C39 C -0.02892(19) 0.98010(19) 0.13549(18) 0.0285(6) Uani 1 1 d . .
H39 H -0.0507 1.0312 0.0740 0.034 Uiso 1 1 calc R U
C40 C -0.09839(18) 0.92642(19) 0.22733(18) 0.0257(5) Uani 1 1 d . .
H40 H -0.1678 0.9411 0.2289 0.031 Uiso 1 1 calc R U
C41 C -0.06667(16) 0.85153(18) 0.31661(17) 0.0205(5) Uani 1 1 d . .
H41 H -0.1145 0.8159 0.3795 0.025 Uiso 1 1 calc R U
C42 C 0.02207(15) 0.75658(17) 0.50900(16) 0.0170(5) Uani 1 1 d . .
C43 C -0.04278(17) 0.67207(18) 0.58994(16) 0.0216(5) Uani 1 1 d . .
H43 H -0.0575 0.6063 0.5848 0.026 Uiso 1 1 calc R U
C44 C -0.08600(18) 0.6832(2) 0.67806(18) 0.0271(5) Uani 1 1 d . .
H44 H -0.1313 0.6256 0.7321 0.032 Uiso 1 1 calc R U
C45 C -0.06376(18) 0.77721(19) 0.68792(17) 0.0258(5) Uani 1 1 d . .
H45 H -0.0930 0.7841 0.7488 0.031 Uiso 1 1 calc R U
C46 C 0.00162(17) 0.86160(19) 0.60829(18) 0.0253(5) Uani 1 1 d . .
H46 H 0.0180 0.9261 0.6149 0.030 Uiso 1 1 calc R U
C47 C 0.04289(17) 0.85166(18) 0.51931(17) 0.0227(5) Uani 1 1 d . .
H47 H 0.0861 0.9106 0.4643 0.027 Uiso 1 1 calc R U
C48 C 0.89623(19) 0.2482(2) 0.0981(2) 0.0425(7) Uani 1 1 d . .
H48A H 0.9314 0.2447 0.0350 0.064 Uiso 1 1 calc R U
H48B H 0.9272 0.2006 0.1575 0.064 Uiso 1 1 calc R U
H48C H 0.9017 0.3244 0.0886 0.064 Uiso 1 1 calc R U
C49 C 0.6504(2) 0.0985(2) 0.0022(2) 0.0463(7) Uani 1 1 d . .
H49A H 0.6819 0.1477 -0.0698 0.069 Uiso 1 1 calc R U
H49B H 0.6057 0.1396 0.0309 0.069 Uiso 1 1 calc R U
H49C H 0.6106 0.0372 0.0033 0.069 Uiso 1 1 calc R U

loop_
_atom_site_aniso_label
_atom_site_aniso_U_11
_atom_site_aniso_U_22
_atom_site_aniso_U_33
_atom_site_aniso_U_23
_atom_site_aniso_U_13
_atom_site_aniso_U_12
F1 0.0177(6) 0.0247(7) 0.0215(7) -0.0116(6) 0.0047(5) -0.0020(5)
O1 0.0273(10) 0.0630(13) 0.0363(11) -0.0278(10) -0.0014(8) 0.0003(9)
C1 0.0236(12) 0.0240(13) 0.0362(14) -0.0174(11) -0.0015(11) 0.0068(10)
N1 0.0149(9) 0.0200(10) 0.0166(9) -0.0108(8) -0.0003(7) -0.0011(7)
B1 0.0165(12) 0.0198(13) 0.0211(13) -0.0136(11) 0.0007(10) -0.0019(10)
F2 0.0289(7) 0.0250(7) 0.0329(8) -0.0214(6) -0.0039(6) 0.0008(6)
O2 0.0617(14) 0.0283(11) 0.0632(14) -0.0124(10) -0.0266(11) 0.0046(10)
C2 0.0176(11) 0.0167(11) 0.0261(12) -0.0094(10) 0.0001(9) 0.0014(9)
N2 0.0158(9) 0.0156(9) 0.0207(10) -0.0103(8) 0.0003(7) 0.0014(7)
B2 0.0156(12) 0.0181(12) 0.0178(12) -0.0110(10) -0.0044(10) 0.0009(10)
B3 0.0181(12) 0.0196(13) 0.0209(13) -0.0143(11) -0.0001(10) 0.0029(10)
C3 0.0199(12) 0.0226(12) 0.0225(12) -0.0057(10) -0.0028(9) 0.0047(10)
C4 0.0166(11) 0.0219(12) 0.0196(11) -0.0082(10) -0.0001(9) -0.0025(9)
B4 0.0227(13) 0.0256(14) 0.0156(13) -0.0121(11) 0.0016(10) 0.0000(11)
B5 0.0221(13) 0.0239(13) 0.0171(13) -0.0133(11) -0.0036(10) 0.0004(11)
C5 0.0292(13) 0.0303(13) 0.0208(12) -0.0114(11) -0.0073(10) 0.0059(11)
C6 0.0148(10) 0.0187(11) 0.0163(11) -0.0101(9) 0.0021(8) -0.0015(9)
B6 0.0203(13) 0.0219(13) 0.0151(12) -0.0088(11) -0.0051(10) 0.0024(10)
C7 0.0128(10) 0.0151(11) 0.0183(11) -0.0087(9) 0.0022(8) -0.0031(8)
B7 0.0149(12) 0.0148(12) 0.0150(12) -0.0054(10) 0.0009(9) -0.0025(9)
C8 0.0141(10) 0.0154(11) 0.0171(11) -0.0099(9) 0.0024(8) -0.0009(8)
B8 0.0187(12) 0.0168(12) 0.0106(12) -0.0026(10) -0.0003(10) 0.0008(10)
C9 0.0162(11) 0.0157(11) 0.0217(12) -0.0087(9) -0.0005(9) -0.0008(9)
B9 0.0218(13) 0.0254(14) 0.0137(12) -0.0094(11) -0.0018(10) 0.0015(11)
C10 0.0199(12) 0.0267(13) 0.0263(13) -0.0135(11) -0.0053(10) 0.0079(10)
B10 0.0192(13) 0.0208(13) 0.0146(12) -0.0083(11) -0.0008(10) 0.0018(10)
B11 0.0176(12) 0.0213(13) 0.0156(12) -0.0104(11) 0.0018(10) 0.0014(10)
C11 0.0183(11) 0.0243(12) 0.0223(12) -0.0097(10) -0.0061(9) 0.0026(9)
C13 0.0272(13) 0.0418(15) 0.0216(12) -0.0189(12) -0.0051(10) 0.0048(11)
C12 0.0182(11) 0.0212(12) 0.0192(11) -0.0095(10) -0.0034(9) -0.0032(9)
C15 0.0199(11) 0.0155(11) 0.0194(11) -0.0094(9) -0.0009(9) -0.0010(9)
C14 0.0130(10) 0.0172(11) 0.0160(11) -0.0090(9) -0.0027(8) 0.0033(8)
C16 0.0173(11) 0.0154(11) 0.0156(11) -0.0054(9) -0.0005(9) -0.0002(9)
C17 0.0137(10) 0.0159(11) 0.0134(10) -0.0082(9) -0.0035(8) 0.0042(8)
C18 0.0160(10) 0.0146(11) 0.0166(11) -0.0081(9) -0.0031(9) 0.0005(8)
C19 0.0132(10) 0.0170(11) 0.0142(10) -0.0067(9) 0.0005(8) -0.0003(8)
C20 0.0136(10) 0.0159(11) 0.0133(10) -0.0067(9) -0.0012(8) 0.0014(8)
C21 0.0131(10) 0.0151(10) 0.0151(10) -0.0086(9) -0.0020(8) 0.0017(8)
C22 0.0126(10) 0.0168(11) 0.0143(10) -0.0085(9) -0.0015(8) 0.0034(8)
C23 0.0173(11) 0.0184(11) 0.0187(11) -0.0086(9) -0.0041(9) -0.0002(9)
C24 0.0189(11) 0.0148(11) 0.0192(11) -0.0049(9) -0.0014(9) 0.0003(9)
C25 0.0127(10) 0.0200(11) 0.0135(10) -0.0078(9) -0.0010(8) 0.0036(9)
C26 0.0181(11) 0.0201(11) 0.0187(11) -0.0123(10) -0.0052(9) 0.0041(9)
C27 0.0183(11) 0.0127(10) 0.0157(11) -0.0067(9) -0.0018(9) 0.0018(8)
C28 0.0143(10) 0.0164(11) 0.0151(11) -0.0046(9) -0.0023(8) -0.0010(8)
C29 0.0199(11) 0.0127(10) 0.0146(11) -0.0042(9) -0.0019(9) 0.0021(9)
C30 0.0190(11) 0.0243(12) 0.0180(11) -0.0076(10) -0.0036(9) 0.0032(9)
C31 0.0204(12) 0.0299(13) 0.0266(13) -0.0112(11) 0.0020(10) 0.0054(10)
C32 0.0359(14) 0.0273(13) 0.0216(12) -0.0143(11) 0.0009(11) 0.0029(11)
C33 0.0326(14) 0.0315(14) 0.0258(13) -0.0167(11) -0.0093(11) 0.0015(11)
C34 0.0184(11) 0.0241(12) 0.0236(12) -0.0118(10) -0.0032(9) 0.0015(9)
C35 0.0170(11) 0.0142(11) 0.0159(11) -0.0042(9) -0.0017(9) -0.0006(9)
C36 0.0207(11) 0.0158(11) 0.0164(11) -0.0082(9) -0.0034(9) 0.0016(9)
C37 0.0204(12) 0.0203(12) 0.0205(12) -0.0075(10) -0.0015(9) 0.0025(9)
C38 0.0340(14) 0.0223(12) 0.0175(12) -0.0050(10) -0.0010(10) 0.0013(10)
C39 0.0412(15) 0.0252(13) 0.0213(12) -0.0091(11) -0.0148(11) 0.0129(11)
C40 0.0243(12) 0.0290(13) 0.0282(13) -0.0145(11) -0.0108(10) 0.0105(10)
C41 0.0197(11) 0.0234(12) 0.0185(11) -0.0097(10) -0.0028(9) 0.0037(9)
C42 0.0164(11) 0.0189(11) 0.0146(11) -0.0054(9) -0.0059(9) 0.0064(9)
C43 0.0264(12) 0.0206(12) 0.0172(11) -0.0082(10) -0.0024(9) -0.0015(10)
C44 0.0292(13) 0.0282(13) 0.0193(12) -0.0082(10) 0.0009(10) -0.0031(10)
C45 0.0299(13) 0.0323(14) 0.0176(12) -0.0139(11) -0.0025(10) 0.0063(11)
C46 0.0296(13) 0.0225(12) 0.0284(13) -0.0157(11) -0.0049(10) 0.0040(10)
C47 0.0234(12) 0.0191(12) 0.0219(12) -0.0071(10) -0.0001(10) 0.0011(9)
C48 0.0297(15) 0.0454(17) 0.0510(18) -0.0239(15) 0.0037(13) 0.0018(13)
C49 0.065(2) 0.0369(16) 0.0420(17) -0.0198(14) -0.0178(15) 0.0094(15)

loop_
_atom_type_symbol
_atom_type_description
_atom_type_scat_dispersion_real
_atom_type_scat_dispersion_imag
_atom_type_scat_source
C C 0.0033 0.0016 'International Tables Vol C Tables 4.2.6.8 and 6.1.1.4'
H H 0.0000 0.0000 'International Tables Vol C Tables 4.2.6.8 and 6.1.1.4'
B B 0.0013 0.0007 'International Tables Vol C Tables 4.2.6.8 and 6.1.1.4'
F F 0.0171 0.0103 'International Tables Vol C Tables 4.2.6.8 and 6.1.1.4'
N N 0.0061 0.0033 'International Tables Vol C Tables 4.2.6.8 and 6.1.1.4'
O O 0.0106 0.0060 'International Tables Vol C Tables 4.2.6.8 and 6.1.1.4'

loop_
_geom_angle_atom_site_label_1
_geom_angle_atom_site_label_2
_geom_angle_atom_site_label_3
_geom_angle
C48 O1 H12 109(2)
C2 C1 H1A 109.5
C2 C1 H1B 109.5
H1A C1 H1B 109.5
C2 C1 H1C 109.5
H1A C1 H1C 109.5
H1B C1 H1C 109.5
C12 N1 C8 108.47(17)
C12 N1 B1 126.64(18)
C8 N1 B1 124.83(17)
F2 B1 F1 107.84(17)
F2 B1 N2 111.56(18)
F1 B1 N2 109.45(17)
F2 B1 N1 110.78(18)
F1 B1 N1 109.77(18)
N2 B1 N1 107.43(17)
C49 O2 H57 109.5
N2 C2 C3 108.80(19)
N2 C2 C1 123.0(2)
C3 C2 C1 128.1(2)
C2 N2 C6 108.49(17)
C2 N2 B1 125.79(18)
C6 N2 B1 125.35(17)
C21 B2 C20 59.19(12)
C21 B2 B5 105.84(16)
C20 B2 B5 105.74(16)
C21 B2 B3 58.73(12)
C20 B2 B3 106.28(16)
B5 B2 B3 60.13(14)
C21 B2 B6 106.26(16)
C20 B2 B6 58.67(13)
B5 B2 B6 60.04(14)
B3 B2 B6 108.13(17)
C21 B2 H2 123.3
C20 B2 H2 123.3
B5 B2 H2 122.6
B3 B2 H2 121.9
B6 B2 H2 122.0
C21 B3 B2 59.28(12)
C21 B3 B11 58.81(13)
B2 B3 B11 108.03(17)
C21 B3 B4 105.72(17)
B2 B3 B4 108.24(17)
B11 B3 B4 60.11(14)
C21 B3 B5 106.08(16)
B2 B3 B5 59.89(13)
B11 B3 B5 108.70(18)
B4 B3 B5 60.62(14)
C21 B3 H55 123.9
B2 B3 H55 121.6
B11 B3 H55 121.5
B4 B3 H55 121.9
B5 B3 H55 121.7
C4 C3 C2 108.9(2)
C4 C3 H3 125.5
C2 C3 H3 125.5
C3 C4 C6 106.00(19)
C3 C4 C5 124.3(2)
C6 C4 C5 129.73(19)
B11 B4 B3 59.98(13)
B11 B4 B9 108.04(17)
B3 B4 B9 107.80(17)
B11 B4 B10 59.88(14)
B3 B4 B10 107.70(17)
B9 B4 B10 60.05(14)
B11 B4 B5 107.90(17)
B3 B4 B5 59.74(14)
B9 B4 B5 60.08(14)
B10 B4 B5 107.94(17)
B11 B4 H4 121.7
B3 B4 H4 122.0
B9 B4 H4 121.7
B10 B4 H4 121.8
B5 B4 H4 121.8
B2 B5 B6 60.12(13)
B2 B5 B3 59.98(13)
B6 B5 B3 108.09(16)
B2 B5 B9 107.64(17)
B6 B5 B9 59.98(14)
B3 B5 B9 107.33(17)
B2 B5 B4 107.53(17)
B6 B5 B4 107.77(17)
B3 B5 B4 59.64(14)
B9 B5 B4 59.59(14)
B2 B5 H5 121.8
B6 B5 H5 121.5
B3 B5 H5 121.9
B9 B5 H5 122.1
B4 B5 H5 122.1
C4 C5 H5A 109.5
C4 C5 H5B 109.5
H5A C5 H5B 109.5
C4 C5 H5C 109.5
H5A C5 H5C 109.5
H5B C5 H5C 109.5
C7 C6 N2 119.70(18)
C7 C6 C4 132.49(19)
N2 C6 C4 107.76(17)
C20 B6 B5 105.98(17)
C20 B6 B2 59.17(12)
B5 B6 B2 59.84(13)
C20 B6 B8 58.64(13)
B5 B6 B8 108.15(17)
B2 B6 B8 107.45(17)
C20 B6 B9 105.38(17)
B5 B6 B9 60.35(14)
B2 B6 B9 107.71(17)
B8 B6 B9 59.81(14)
C20 B6 H6 123.9
B5 B6 H6 121.8
B2 B6 H6 121.8
B8 B6 H6 121.9
B9 B6 H6 122.3
C6 C7 C8 121.55(19)
C6 C7 C14 119.71(18)
C8 C7 C14 118.74(18)
C21 B7 C20 58.85(12)
C21 B7 B10 105.64(16)
C20 B7 B10 105.62(16)
C21 B7 B8 105.80(16)
C20 B7 B8 58.35(12)
B10 B7 B8 60.38(13)
C21 B7 B11 58.55(13)
C20 B7 B11 105.99(16)
B10 B7 B11 60.31(14)
B8 B7 B11 108.45(17)
C21 B7 H7 123.6
C20 B7 H7 123.7
B10 B7 H7 122.5
B8 B7 H7 122.0
B11 B7 H7 121.8
C7 C8 N1 120.20(18)
C7 C8 C9 132.06(19)
N1 C8 C9 107.66(17)
C20 B8 B7 59.83(12)
C20 B8 B9 105.80(17)
B7 B8 B9 107.78(17)
C20 B8 B10 106.03(17)
B7 B8 B10 59.44(13)
B9 B8 B10 60.20(14)
C20 B8 B6 58.84(13)
B7 B8 B6 108.27(17)
B9 B8 B6 60.13(14)
B10 B8 B6 108.29(17)
C20 B8 H8 123.6
B7 B8 H8 121.5
B9 B8 H8 122.2
B10 B8 H8 122.1
B6 B8 H8 121.4
C11 C9 C8 106.14(18)
C11 C9 C10 124.49(19)
C8 C9 C10 129.31(19)
B8 B9 B4 108.09(17)
B8 B9 B10 59.96(14)
B4 B9 B10 60.07(14)
B8 B9 B6 60.05(13)
B4 B9 B6 108.11(17)
B10 B9 B6 108.03(17)
B8 B9 B5 107.80(17)
B4 B9 B5 60.32(14)
B10 B9 B5 108.15(17)
B6 B9 B5 59.68(14)
B8 B9 H9 121.8
B4 B9 H9 121.5
B10 B9 H9 121.7
B6 B9 H9 121.8
B5 B9 H9 121.8
C9 C10 H10A 109.5
C9 C10 H10B 109.5
H10A C10 H10B 109.5
C9 C10 H10C 109.5
H10A C10 H10C 109.5
H10B C10 H10C 109.5
B7 B10 B11 60.30(13)
B7 B10 B8 60.18(13)
B11 B10 B8 108.27(17)
B7 B10 B4 108.18(17)
B11 B10 B4 59.94(14)
B8 B10 B4 107.84(17)
B7 B10 B9 108.09(17)
B11 B10 B9 107.95(17)
B8 B10 B9 59.84(14)
B4 B10 B9 59.88(14)
B7 B10 H10 121.5
B11 B10 H10 121.6
B8 B10 H10 121.7
B4 B10 H10 121.8
B9 B10 H10 121.9
C21 B11 B4 105.62(17)
C21 B11 B3 58.89(13)
B4 B11 B3 59.90(14)
C21 B11 B10 105.58(16)
B4 B11 B10 60.17(14)
B3 B11 B10 107.86(17)
C21 B11 B7 59.39(13)
B4 B11 B7 107.64(17)
B3 B11 B7 107.83(17)
B10 B11 B7 59.39(13)
C21 B11 H56 123.8
B4 B11 H56 122.2
B3 B11 H56 121.7
B10 B11 H56 122.3
B7 B11 H56 121.8
C9 C11 C12 108.91(19)
C9 C11 H11 125.5
C12 C11 H11 125.5
C12 C13 H13A 109.5
C12 C13 H13B 109.5
H13A C13 H13B 109.5
C12 C13 H13C 109.5
H13A C13 H13C 109.5
H13B C13 H13C 109.5
N1 C12 C11 108.80(18)
N1 C12 C13 122.96(19)
C11 C12 C13 128.2(2)
C16 C15 C14 120.39(19)
C16 C15 H15 119.8
C14 C15 H15 119.8
C15 C14 C19 118.98(19)
C15 C14 C7 120.54(18)
C19 C14 C7 120.48(18)
C15 C16 C17 120.81(19)
C15 C16 H16 119.6
C17 C16 H16 119.6
C16 C17 C18 119.08(18)
C16 C17 C20 118.67(18)
C18 C17 C20 122.25(18)
C19 C18 C17 119.90(19)
C19 C18 H18 120.0
C17 C18 H18 120.0
C18 C19 C14 120.83(19)
C18 C19 H19 119.6
C14 C19 H19 119.6
C17 C20 C21 118.03(16)
C17 C20 B8 120.94(17)
C21 C20 B8 109.74(15)
C17 C20 B6 123.32(17)
C21 C20 B6 110.03(15)
B8 C20 B6 62.52(13)
C17 C20 B2 119.66(16)
C21 C20 B2 60.44(12)
B8 C20 B2 113.00(16)
B6 C20 B2 62.16(13)
C17 C20 B7 115.98(16)
C21 C20 B7 60.32(12)
B8 C20 B7 61.83(13)
B6 C20 B7 112.85(16)
B2 C20 B7 111.75(16)
C22 C21 C20 119.58(16)
C22 C21 B3 120.38(17)
C20 C21 B3 109.81(15)
C22 C21 B11 121.22(17)
C20 C21 B11 110.36(15)
B3 C21 B11 62.30(13)
C22 C21 B2 117.33(16)
C20 C21 B2 60.37(12)
B3 C21 B2 61.99(13)
B11 C21 B2 113.08(16)
C22 C21 B7 119.23(16)
C20 C21 B7 60.83(12)
B3 C21 B7 112.73(16)
B11 C21 B7 62.06(13)
B2 C21 B7 112.12(16)
C27 C22 C23 118.43(18)
C27 C22 C21 122.60(18)
C23 C22 C21 118.82(18)
C24 C23 C22 120.69(19)
C24 C23 H23 119.7
C22 C23 H23 119.7
C23 C24 C25 121.0(2)
C23 C24 H24 119.5
C25 C24 H24 119.5
C24 C25 C26 118.03(19)
C24 C25 C28 120.08(19)
C26 C25 C28 121.85(19)
C27 C26 C25 121.03(19)
C27 C26 H26 119.5
C25 C26 H26 119.5
C26 C27 C22 120.52(19)
C26 C27 H27 119.7
C22 C27 H27 119.7
C35 C28 C29 124.43(18)
C35 C28 C25 119.38(19)
C29 C28 C25 116.18(17)
C30 C29 C34 117.84(19)
C30 C29 C28 119.83(18)
C34 C29 C28 122.32(19)
C31 C30 C29 121.2(2)
C31 C30 H30 119.4
C29 C30 H30 119.4
C32 C31 C30 120.2(2)
C32 C31 H31 119.9
C30 C31 H31 119.9
C33 C32 C31 119.2(2)
C33 C32 H32 120.4
C31 C32 H32 120.4
C34 C33 C32 120.9(2)
C34 C33 H33 119.6
C32 C33 H33 119.6
C33 C34 C29 120.7(2)
C33 C34 H34 119.7
C29 C34 H34 119.7
C28 C35 C36 124.16(19)
C28 C35 C42 121.11(18)
C36 C35 C42 114.73(17)
C37 C36 C41 118.20(19)
C37 C36 C35 121.76(19)
C41 C36 C35 120.02(19)
C38 C37 C36 120.9(2)
C38 C37 H37 119.5
C36 C37 H37 119.5
C37 C38 C39 120.3(2)
C37 C38 H38 119.9
C39 C38 H38 119.9
C38 C39 C40 119.7(2)
C38 C39 H39 120.2
C40 C39 H39 120.2
C41 C40 C39 120.1(2)
C41 C40 H40 120.0
C39 C40 H40 120.0
C40 C41 C36 120.8(2)
C40 C41 H41 119.6
C36 C41 H41 119.6
C43 C42 C47 118.4(2)
C43 C42 C35 120.98(19)
C47 C42 C35 120.62(19)
C44 C43 C42 120.5(2)
C44 C43 H43 119.8
C42 C43 H43 119.8
C45 C44 C43 120.6(2)
C45 C44 H44 119.7
C43 C44 H44 119.7
C44 C45 C46 119.5(2)
C44 C45 H45 120.2
C46 C45 H45 120.2
C47 C46 C45 119.9(2)
C47 C46 H46 120.0
C45 C46 H46 120.0
C46 C47 C42 121.1(2)
C46 C47 H47 119.5
C42 C47 H47 119.5
O1 C48 H48A 109.5
O1 C48 H48B 109.5
H48A C48 H48B 109.5
O1 C48 H48C 109.5
H48A C48 H48C 109.5
H48B C48 H48C 109.5
O2 C49 H49A 109.5
O2 C49 H49B 109.5
H49A C49 H49B 109.5
O2 C49 H49C 109.5
H49A C49 H49C 109.5
H49B C49 H49C 109.5

loop_
_geom_bond_atom_site_label_1
_geom_bond_atom_site_label_2
_geom_bond_distance
F1 B1 1.412(3)
O1 C48 1.405(3)
O1 H12 1.03(4)
C1 C2 1.490(3)
C1 H1A 0.9800
C1 H1B 0.9800
C1 H1C 0.9800
N1 C12 1.351(3)
N1 C8 1.401(3)
N1 B1 1.541(3)
B1 F2 1.385(3)
B1 N2 1.534(3)
O2 C49 1.400(3)
O2 H57 0.8400
C2 N2 1.353(3)
C2 C3 1.400(3)
N2 C6 1.400(3)
B2 C21 1.728(3)
B2 C20 1.727(3)
B2 B5 1.773(3)
B2 B3 1.775(3)
B2 B6 1.778(3)
B2 H2 1.1200
B3 C21 1.718(3)
B3 B11 1.777(3)
B3 B4 1.775(3)
B3 B5 1.777(3)
B3 H55 1.1200
C3 C4 1.386(3)
C3 H3 0.9500
C4 C6 1.430(3)
C4 C5 1.499(3)
B4 B11 1.779(3)
B4 B9 1.780(4)
B4 B10 1.783(4)
B4 B5 1.793(4)
B4 H4 1.1200
B5 B6 1.777(3)
B5 B9 1.789(4)
B5 H5 1.1200
C5 H5A 0.9800
C5 H5B 0.9800
C5 H5C 0.9800
C6 C7 1.396(3)
B6 C20 1.717(3)
B6 B8 1.780(3)
B6 B9 1.782(3)
B6 H6 1.1200
C7 C8 1.400(3)
C7 C14 1.491(3)
B7 C21 1.732(3)
B7 C20 1.740(3)
B7 B10 1.761(3)
B7 B8 1.775(3)
B7 B11 1.778(3)
B7 H7 1.1200
C8 C9 1.427(3)
B8 C20 1.714(3)
B8 B9 1.776(3)
B8 B10 1.778(3)
B8 H8 1.1200
C9 C11 1.382(3)
C9 C10 1.501(3)
B9 B10 1.783(3)
B9 H9 1.1200
C10 H10A 0.9800
C10 H10B 0.9800
C10 H10C 0.9800
B10 B11 1.778(3)
B10 H10 1.1200
B11 C21 1.716(3)
B11 H56 1.1200
C11 C12 1.400(3)
C11 H11 0.9500
C13 C12 1.491(3)
C13 H13A 0.9800
C13 H13B 0.9800
C13 H13C 0.9800
C15 C16 1.382(3)
C15 C14 1.392(3)
C15 H15 0.9500
C14 C19 1.393(3)
C16 C17 1.392(3)
C16 H16 0.9500
C17 C18 1.398(3)
C17 C20 1.501(3)
C18 C19 1.388(3)
C18 H18 0.9500
C19 H19 0.9500
C20 C21 1.706(3)
C21 C22 1.505(3)
C22 C27 1.393(3)
C22 C23 1.396(3)
C23 C24 1.381(3)
C23 H23 0.9500
C24 C25 1.393(3)
C24 H24 0.9500
C25 C26 1.395(3)
C25 C28 1.496(3)
C26 C27 1.384(3)
C26 H26 0.9500
C27 H27 0.9500
C28 C35 1.355(3)
C28 C29 1.493(3)
C29 C30 1.392(3)
C29 C34 1.393(3)
C30 C31 1.385(3)
C30 H30 0.9500
C31 C32 1.380(3)
C31 H31 0.9500
C32 C33 1.379(3)
C32 H32 0.9500
C33 C34 1.381(3)
C33 H33 0.9500
C34 H34 0.9500
C35 C36 1.489(3)
C35 C42 1.500(3)
C36 C37 1.394(3)
C36 C41 1.396(3)
C37 C38 1.380(3)
C37 H37 0.9500
C38 C39 1.381(3)
C38 H38 0.9500
C39 C40 1.386(3)
C39 H39 0.9500
C40 C41 1.383(3)
C40 H40 0.9500
C41 H41 0.9500
C42 C43 1.392(3)
C42 C47 1.394(3)
C43 C44 1.387(3)
C43 H43 0.9500
C44 C45 1.381(3)
C44 H44 0.9500
C45 C46 1.388(3)
C45 H45 0.9500
C46 C47 1.383(3)
C46 H46 0.9500
C47 H47 0.9500
C48 H48A 0.9800
C48 H48B 0.9800
C48 H48C 0.9800
C49 H49A 0.9800
C49 H49B 0.9800
C49 H49C 0.9800
